data_8103152
loop_
_publ_author_name
'Byung-Soon Kim'
'Shinya Matsumoto'
'Young-A Son'

_publ_section_title
;
 Crystal structure of
 (Z)-2-amino-3-[(E)-4-(dimethylamino)-2-ethoxybenzylideneamino]-2-butenedinitrile,
 C15H17N5O
;
_journal_issue 3
_journal_name_full 'Zeitschrift f\"ur Kristallographie - New Crystal Structures'
_journal_page_first 385
_journal_volume 226
_journal_year 2011
_chemical_formula_moiety 'C15 H17 N5 O '
_chemical_formula_sum 'C15 H17 N5 O'
_chemical_formula_weight 283.33
_space_group_IT_number 14
_symmetry_cell_setting monoclinic
_symmetry_Int_Tables_number 14
_symmetry_space_group_name_Hall '-P 2yn'
_symmetry_space_group_name_H-M 'P 1 21/n 1'
_cell_angle_alpha 90.0000
_cell_angle_beta 114.325(2)
_cell_angle_gamma 90.0000
_cell_formula_units_Z 4
_cell_length_a 11.4595(6)
_cell_length_b 10.4624(5)
_cell_length_c 14.1316(6)
_cell_measurement_reflns_used 7194
_cell_measurement_temperature 296.1
_cell_measurement_theta_max 68.2
_cell_measurement_theta_min 3.4
_cell_volume 1543.88(13)
_computing_cell_refinement PROCESS-AUTO
_computing_data_collection PROCESS-AUTO
_computing_data_reduction CrystalStructure
_computing_publication_material 'CrystalStructure 3.8'
_computing_structure_refinement CRYSTALS
_computing_structure_solution SIR92
_diffrn_ambient_temperature 296.1
_diffrn_detector_area_resol_mean 10.00
_diffrn_measured_fraction_theta_full 0.996
_diffrn_measured_fraction_theta_max 0.996
_diffrn_measurement_device_type 'Rigaku RAXIS-RAPID'
_diffrn_measurement_method \w
_diffrn_radiation_type 'Cu K\a'
_diffrn_radiation_wavelength 1.54187
_diffrn_reflns_av_R_equivalents 0.042
_diffrn_reflns_limit_h_max 13
_diffrn_reflns_limit_h_min -13
_diffrn_reflns_limit_k_max 11
_diffrn_reflns_limit_k_min -12
_diffrn_reflns_limit_l_max 17
_diffrn_reflns_limit_l_min -16
_diffrn_reflns_number 14089
_diffrn_reflns_theta_full 68.24
_diffrn_reflns_theta_max 68.24
_exptl_absorpt_coefficient_mu 0.656
_exptl_absorpt_correction_T_max 0.937
_exptl_absorpt_correction_T_min 0.766
_exptl_absorpt_correction_type multi-scan
_exptl_absorpt_process_details
;
    Higashi, T. (1995). Program for Absorption Correction.
    Rigaku Corporation, Tokyo, Japan.
;
_exptl_crystal_colour orange
_exptl_crystal_density_diffrn 1.219
_exptl_crystal_density_method 'not measured'
_exptl_crystal_description block
_exptl_crystal_F_000 600.00
_exptl_crystal_size_max 0.15
_exptl_crystal_size_mid 0.10
_exptl_crystal_size_min 0.10
_refine_diff_density_max 0.29
_refine_diff_density_min -0.47
_refine_ls_extinction_method none
_refine_ls_goodness_of_fit_ref 1.211
_refine_ls_hydrogen_treatment refall
_refine_ls_number_parameters 207
_refine_ls_number_reflns 2816
_refine_ls_R_factor_gt 0.0519
_refine_ls_shift/su_max 0.0355
_refine_ls_structure_factor_coef F
_refine_ls_weighting_details 'w = 1/[0.0010Fo^2^ + 1.0000\s(Fo^2^)]'
_refine_ls_weighting_scheme calc
_refine_ls_wR_factor_ref 0.0886
_reflns_number_gt 1520
_reflns_number_total 2816
_reflns_threshold_expression F^2^>2.0\s(F^2^)
_cod_data_source_file 1267-3417.cff
_cod_data_source_block '_C15H17N5O'
_cod_original_cell_volume 1543.87(12)
_cod_original_formula_sum 'C15 H17 N5 O '
_cod_database_code 8103152

loop_
_symmetry_equiv_pos_site_id
_symmetry_equiv_pos_as_xyz
1 +X,+Y,+Z
2 1/2-X,1/2+Y,1/2-Z
3 -X,-Y,-Z
4 1/2+X,1/2-Y,1/2+Z

loop_
_atom_site_label
_atom_site_type_symbol
_atom_site_fract_x
_atom_site_fract_y
_atom_site_fract_z
_atom_site_U_iso_or_equiv
_atom_site_adp_type
_atom_site_occupancy
_atom_site_symmetry_multiplicity
_atom_site_calc_flag
_atom_site_refinement_flags
O(1) O 0.59243(15) -0.00493(17) 0.37894(13) 0.0569(5) Uani 1.00 1 d .
N(1) N 1.2866(2) -0.3640(2) 0.6340(2) 0.0864(10) Uani 1.00 1 d .
N(2) N 1.1989(2) -0.1062(2) 0.73314(18) 0.0710(7) Uani 1.00 1 d .
N(3) N 0.9329(2) -0.2982(2) 0.4095(2) 0.0866(9) Uani 1.00 1 d .
N(4) N 0.95241(18) -0.06448(18) 0.58983(15) 0.0459(5) Uani 1.00 1 d .
N(5) N 0.5199(2) 0.3359(2) 0.57830(19) 0.0672(7) Uani 1.00 1 d .
C(1) C 1.2242(2) -0.2819(2) 0.6384(2) 0.0564(8) Uani 1.00 1 d .
C(2) C 1.1463(2) -0.1797(2) 0.64825(19) 0.0465(7) Uani 1.00 1 d .
C(3) C 1.0256(2) -0.1609(2) 0.57350(19) 0.0441(7) Uani 1.00 1 d .
C(4) C 0.9776(2) -0.2392(2) 0.4837(2) 0.0542(8) Uani 1.00 1 d .
C(5) C 0.8376(2) -0.0424(2) 0.52192(19) 0.0466(7) Uani 1.00 1 d .
C(6) C 0.7578(2) 0.0547(2) 0.53733(19) 0.0442(7) Uani 1.00 1 d .
C(7) C 0.8009(2) 0.1360(2) 0.6229(2) 0.0524(7) Uani 1.00 1 d .
C(8) C 0.7251(2) 0.2282(2) 0.6379(2) 0.0554(8) Uani 1.00 1 d .
C(9) C 0.5971(2) 0.2444(2) 0.5643(2) 0.0517(7) Uani 1.00 1 d .
C(10) C 0.5516(2) 0.1638(2) 0.4782(2) 0.0501(7) Uani 1.00 1 d .
C(11) C 0.6307(2) 0.0727(2) 0.46336(19) 0.0466(7) Uani 1.00 1 d .
C(12) C 0.4723(2) 0.0210(2) 0.29267(19) 0.0591(8) Uani 1.00 1 d .
C(13) C 0.4619(2) -0.0687(3) 0.2080(2) 0.0808(10) Uani 1.00 1 d .
C(14) C 0.3833(2) 0.3367(3) 0.5149(2) 0.0820(11) Uani 1.00 1 d .
C(15) C 0.5681(3) 0.4221(2) 0.6657(2) 0.0834(11) Uani 1.00 1 d .
H(1) H 1.1514 -0.0369 0.7428 0.078 Uiso 1.00 1 c R
H(2) H 1.2830 -0.1233 0.7836 0.079 Uiso 1.00 1 c R
H(3) H 0.8049 -0.0911 0.4597 0.057 Uiso 1.00 1 c R
H(4) H 0.8867 0.1272 0.6731 0.063 Uiso 1.00 1 c R
H(5) H 0.7580 0.2818 0.6974 0.066 Uiso 1.00 1 c R
H(6) H 0.4655 0.1713 0.4285 0.060 Uiso 1.00 1 c R
H(7) H 0.4030 0.0089 0.3122 0.068 Uiso 1.00 1 c R
H(8) H 0.4715 0.1066 0.2698 0.068 Uiso 1.00 1 c R
H(9) H 0.4996 -0.0318 0.1659 0.093 Uiso 1.00 1 c R
H(10) H 0.3745 -0.0876 0.1664 0.093 Uiso 1.00 1 c R
H(11) H 0.5060 -0.1452 0.2386 0.093 Uiso 1.00 1 c R
H(12) H 0.3669 0.3876 0.4551 0.098 Uiso 1.00 1 c R
H(13) H 0.3394 0.3717 0.5531 0.098 Uiso 1.00 1 c R
H(14) H 0.3542 0.2520 0.4942 0.097 Uiso 1.00 1 c R
H(15) H 0.5554 0.3861 0.7225 0.105 Uiso 1.00 1 c R
H(16) H 0.5237 0.5012 0.6468 0.105 Uiso 1.00 1 c R
H(17) H 0.6569 0.4360 0.6853 0.105 Uiso 1.00 1 c R

loop_
_atom_site_aniso_label
_atom_site_aniso_U_11
_atom_site_aniso_U_22
_atom_site_aniso_U_33
_atom_site_aniso_U_12
_atom_site_aniso_U_13
_atom_site_aniso_U_23
O(1) 0.0437(10) 0.0641(11) 0.0536(10) 0.0124(8) 0.0106(8) -0.0087(9)
N(1) 0.0798(19) 0.0714(16) 0.120(2) 0.0321(15) 0.0528(18) 0.0246(17)
N(2) 0.0489(13) 0.0842(17) 0.0630(15) 0.0135(12) 0.0061(11) -0.0090(13)
N(3) 0.0633(17) 0.091(2) 0.0870(19) 0.0033(15) 0.0128(15) -0.0269(17)
N(4) 0.0376(11) 0.0516(12) 0.0479(12) 0.0063(9) 0.0171(9) 0.0064(10)
N(5) 0.0527(14) 0.0671(15) 0.0834(17) 0.0088(12) 0.0294(13) -0.0171(14)
C(1) 0.0489(16) 0.0549(16) 0.0677(18) 0.0103(13) 0.0264(14) 0.0172(14)
C(2) 0.0408(13) 0.0474(14) 0.0497(15) 0.0053(11) 0.0170(12) 0.0065(12)
C(3) 0.0394(13) 0.0458(14) 0.0487(14) 0.0030(11) 0.0198(11) 0.0056(12)
C(4) 0.0438(15) 0.0572(17) 0.0565(17) 0.0044(12) 0.0154(13) -0.0029(14)
C(5) 0.0402(13) 0.0487(14) 0.0520(15) 0.0036(11) 0.0202(12) 0.0071(12)
C(6) 0.0388(13) 0.0467(14) 0.0500(14) 0.0031(11) 0.0211(11) 0.0050(12)
C(7) 0.0439(14) 0.0594(16) 0.0530(15) 0.0021(13) 0.0189(12) 0.0035(13)
C(8) 0.0467(15) 0.0616(17) 0.0570(16) -0.0001(13) 0.0206(13) -0.0116(13)
C(9) 0.0454(15) 0.0525(15) 0.0643(17) 0.0014(12) 0.0298(13) -0.0026(13)
C(10) 0.0374(14) 0.0563(15) 0.0554(15) 0.0067(12) 0.0179(12) 0.0013(13)
C(11) 0.0407(14) 0.0513(14) 0.0488(15) 0.0022(11) 0.0195(12) 0.0010(12)
C(12) 0.0429(15) 0.0688(18) 0.0574(16) 0.0075(13) 0.0124(13) -0.0031(14)
C(13) 0.068(2) 0.098(2) 0.0661(19) 0.0010(18) 0.0167(16) -0.0177(19)
C(14) 0.0559(18) 0.085(2) 0.101(2) 0.0214(17) 0.0289(18) -0.0073(19)
C(15) 0.086(2) 0.076(2) 0.100(2) 0.0026(18) 0.049(2) -0.0262(19)

loop_
_atom_type_symbol
_atom_type_description
_atom_type_scat_dispersion_real
_atom_type_scat_dispersion_imag
_atom_type_scat_source
C C 0.018 0.009
;
International Tables for Crystallography
(1992, Vol. C, Tables 4.2.6.8 and 6.1.1.4)
;
H H 0.000 0.000
;
International Tables for Crystallography
(1992, Vol. C, Table 6.1.1.4)
;
N N 0.031 0.018
;
International Tables for Crystallography
(1992, Vol. C, Tables 4.2.6.8 and 6.1.1.4)
;
O O 0.049 0.032
;
International Tables for Crystallography
(1992, Vol. C, Tables 4.2.6.8 and 6.1.1.4)
;

loop_
_geom_angle_atom_site_label_1
_geom_angle_atom_site_label_2
_geom_angle_atom_site_label_3
_geom_angle
_geom_angle_publ_flag
C(11) O(1) C(12) 118.8(2) yes
C(3) N(4) C(5) 120.4(2) yes
C(9) N(5) C(14) 120.8(2) yes
C(9) N(5) C(15) 121.2(2) yes
C(14) N(5) C(15) 117.4(2) yes
N(1) C(1) C(2) 177.6(3) yes
N(2) C(2) C(1) 116.4(2) yes
N(2) C(2) C(3) 123.3(2) yes
C(1) C(2) C(3) 120.3(2) yes
N(4) C(3) C(2) 117.6(2) yes
N(4) C(3) C(4) 121.98(19) yes
C(2) C(3) C(4) 120.4(2) yes
N(3) C(4) C(3) 176.2(2) yes
N(4) C(5) C(6) 122.0(2) yes
C(5) C(6) C(7) 122.75(19) yes
C(5) C(6) C(11) 120.5(2) yes
C(7) C(6) C(11) 116.8(2) yes
C(6) C(7) C(8) 122.9(2) yes
C(7) C(8) C(9) 120.1(2) yes
N(5) C(9) C(8) 120.8(2) yes
N(5) C(9) C(10) 121.1(2) yes
C(8) C(9) C(10) 118.1(2) yes
C(9) C(10) C(11) 121.0(2) yes
O(1) C(11) C(6) 115.6(2) yes
O(1) C(11) C(10) 123.25(19) yes
C(6) C(11) C(10) 121.2(2) yes
O(1) C(12) C(13) 107.1(2) yes
C(2) N(2) H(1) 119.5 no
C(2) N(2) H(2) 120.5 no
H(1) N(2) H(2) 120.0 no
N(4) C(5) H(3) 119.0 no
C(6) C(5) H(3) 119.0 no
C(6) C(7) H(4) 118.5 no
C(8) C(7) H(4) 118.6 no
C(7) C(8) H(5) 120.4 no
C(9) C(8) H(5) 119.5 no
C(9) C(10) H(6) 119.8 no
C(11) C(10) H(6) 119.2 no
O(1) C(12) H(7) 110.6 no
O(1) C(12) H(8) 109.7 no
C(13) C(12) H(7) 110.4 no
C(13) C(12) H(8) 109.6 no
H(7) C(12) H(8) 109.5 no
C(12) C(13) H(9) 110.0 no
C(12) C(13) H(10) 110.1 no
C(12) C(13) H(11) 108.3 no
H(9) C(13) H(10) 109.5 no
H(9) C(13) H(11) 109.5 no
H(10) C(13) H(11) 109.5 no
N(5) C(14) H(12) 108.7 no
N(5) C(14) H(13) 109.9 no
N(5) C(14) H(14) 109.8 no
H(12) C(14) H(13) 109.5 no
H(12) C(14) H(14) 109.5 no
H(13) C(14) H(14) 109.5 no
N(5) C(15) H(15) 109.7 no
N(5) C(15) H(16) 109.4 no
N(5) C(15) H(17) 109.3 no
H(15) C(15) H(16) 109.5 no
H(15) C(15) H(17) 109.5 no
H(16) C(15) H(17) 109.5 no

loop_
_geom_bond_atom_site_label_1
_geom_bond_atom_site_label_2
_geom_bond_distance
_geom_bond_publ_flag
O(1) C(11) 1.358(3) yes
O(1) C(12) 1.440(2) yes
N(1) C(1) 1.136(4) yes
N(2) C(2) 1.341(3) yes
N(3) C(4) 1.141(3) yes
N(4) C(3) 1.391(3) yes
N(4) C(5) 1.290(2) yes
N(5) C(9) 1.372(3) yes
N(5) C(14) 1.449(3) yes
N(5) C(15) 1.443(3) yes
C(1) C(2) 1.437(4) yes
C(2) C(3) 1.365(2) yes
C(3) C(4) 1.417(3) yes
C(5) C(6) 1.442(3) yes
C(6) C(7) 1.392(3) yes
C(6) C(11) 1.412(2) yes
C(7) C(8) 1.372(4) yes
C(8) C(9) 1.416(3) yes
C(9) C(10) 1.393(3) yes
C(10) C(11) 1.389(3) yes
C(12) C(13) 1.487(4) yes
N(2) H(1) 0.950 no
N(2) H(2) 0.950 no
C(5) H(3) 0.950 no
C(7) H(4) 0.950 no
C(8) H(5) 0.950 no
C(10) H(6) 0.950 no
C(12) H(7) 0.950 no
C(12) H(8) 0.950 no
C(13) H(9) 0.950 no
C(13) H(10) 0.950 no
C(13) H(11) 0.950 no
C(14) H(12) 0.950 no
C(14) H(13) 0.950 no
C(14) H(14) 0.950 no
C(15) H(15) 0.950 no
C(15) H(16) 0.950 no
C(15) H(17) 0.950 no

loop_
_geom_contact_atom_site_label_1
_geom_contact_atom_site_label_2
_geom_contact_distance
_geom_contact_site_symmetry_2
O(1) N(2) 3.563(3) 3_756
O(1) C(5) 2.730(2) .
O(1) C(6) 2.344(2) .
O(1) C(10) 2.417(3) .
O(1) C(10) 3.509(3) 3_656
O(1) C(13) 2.354(3) .
N(1) N(2) 3.378(4) .
N(1) N(2) 3.117(3) 2_746
N(1) C(2) 2.572(3) .
N(1) C(3) 3.476(3) .
N(1) C(4) 3.544(3) .
N(1) C(10) 3.572(4) 3_756
N(2) O(1) 3.563(3) 3_756
N(2) N(1) 3.378(4) .
N(2) N(1) 3.117(3) 2_756
N(2) N(3) 2.983(3) 4_545
N(2) N(4) 2.749(2) .
N(2) C(1) 2.362(3) .
N(2) C(3) 2.381(2) .
N(3) N(2) 2.983(3) 4_444
N(3) N(4) 3.472(3) .
N(3) C(1) 3.569(3) .
N(3) C(2) 3.479(3) .
N(3) C(3) 2.556(3) .
N(3) C(5) 3.509(4) .
N(4) N(2) 2.749(2) .
N(4) N(3) 3.472(3) .
N(4) N(4) 3.426(3) 3_756
N(4) C(2) 2.357(3) .
N(4) C(3) 3.381(3) 3_756
N(4) C(4) 2.456(3) .
N(4) C(4) 3.535(3) 3_756
N(4) C(5) 3.559(3) 3_756
N(4) C(6) 2.391(3) .
N(4) C(7) 2.881(3) .
N(4) C(15) 3.560(4) 2_646
N(5) C(8) 2.424(3) .
N(5) C(10) 2.408(3) .
C(1) N(2) 2.362(3) .
C(1) N(3) 3.569(3) .
C(1) C(3) 2.430(3) .
C(1) C(4) 2.806(3) .
C(1) C(6) 3.505(4) 3_756
C(1) C(11) 3.405(4) 3_756
C(2) N(1) 2.572(3) .
C(2) N(3) 3.479(3) .
C(2) N(4) 2.357(3) .
C(2) C(4) 2.414(3) .
C(2) C(5) 3.544(3) .
C(2) C(5) 3.403(3) 3_756
C(2) C(6) 3.489(4) 3_756
C(3) N(1) 3.476(3) .
C(3) N(2) 2.381(2) .
C(3) N(3) 2.556(3) .
C(3) N(4) 3.381(3) 3_756
C(3) C(1) 2.430(3) .
C(3) C(5) 2.327(3) .
C(3) C(5) 3.247(3) 3_756
C(4) N(1) 3.544(3) .
C(4) N(4) 2.456(3) .
C(4) N(4) 3.535(3) 3_756
C(4) C(1) 2.806(3) .
C(4) C(2) 2.414(3) .
C(4) C(5) 2.796(4) .
C(5) O(1) 2.730(2) .
C(5) N(3) 3.509(4) .
C(5) N(4) 3.559(3) 3_756
C(5) C(2) 3.544(3) .
C(5) C(2) 3.403(3) 3_756
C(5) C(3) 2.327(3) .
C(5) C(3) 3.247(3) 3_756
C(5) C(4) 2.796(4) .
C(5) C(7) 2.488(3) .
C(5) C(11) 2.478(3) .
C(6) O(1) 2.344(2) .
C(6) N(4) 2.391(3) .
C(6) C(1) 3.505(4) 3_756
C(6) C(2) 3.489(4) 3_756
C(6) C(8) 2.428(3) .
C(6) C(9) 2.838(3) .
C(6) C(10) 2.441(3) .
C(7) N(4) 2.881(3) .
C(7) C(5) 2.488(3) .
C(7) C(9) 2.416(3) .
C(7) C(10) 2.760(3) .
C(7) C(11) 2.388(3) .
C(7) C(15) 3.534(3) 2_646
C(8) N(5) 2.424(3) .
C(8) C(6) 2.428(3) .
C(8) C(10) 2.409(3) .
C(8) C(11) 2.775(3) .
C(8) C(15) 2.845(4) .
C(9) C(6) 2.838(3) .
C(9) C(7) 2.416(3) .
C(9) C(11) 2.421(4) .
C(9) C(14) 2.452(3) .
C(9) C(15) 2.452(4) .
C(10) O(1) 2.417(3) .
C(10) O(1) 3.509(3) 3_656
C(10) N(1) 3.572(4) 3_756
C(10) N(5) 2.408(3) .
C(10) C(6) 2.441(3) .
C(10) C(7) 2.760(3) .
C(10) C(8) 2.409(3) .
C(10) C(11) 3.549(3) 3_656
C(10) C(12) 2.823(3) .
C(10) C(14) 2.844(4) .
C(11) C(1) 3.405(4) 3_756
C(11) C(5) 2.478(3) .
C(11) C(7) 2.388(3) .
C(11) C(8) 2.775(3) .
C(11) C(9) 2.421(4) .
C(11) C(10) 3.549(3) 3_656
C(11) C(12) 2.408(3) .
C(12) C(10) 2.823(3) .
C(12) C(11) 2.408(3) .
C(13) O(1) 2.354(3) .
C(14) C(9) 2.452(3) .
C(14) C(10) 2.844(4) .
C(14) C(15) 2.471(3) .
C(15) N(4) 3.560(4) 2_656
C(15) C(7) 3.534(3) 2_656
C(15) C(8) 2.845(4) .
C(15) C(9) 2.452(4) .
C(15) C(14) 2.471(3) .
O(1) H(2) 3.438 3_756
O(1) H(3) 2.399 .
O(1) H(6) 2.616 .
O(1) H(6) 3.517 3_656
O(1) H(7) 1.984 .
O(1) H(8) 1.974 .
O(1) H(9) 2.764 .
O(1) H(10) 3.135 .
O(1) H(11) 2.335 .
O(1) H(14) 3.061 3_656
N(1) H(1) 2.406 2_746
N(1) H(2) 3.300 .
N(1) H(2) 3.180 2_746
N(1) H(13) 3.145 1_645
N(1) H(16) 3.000 1_645
N(2) H(3) 3.405 3_756
N(2) H(9) 3.463 3_756
N(2) H(11) 3.436 4_545
N(2) H(13) 3.234 2_646
N(2) H(15) 3.225 2_646
N(3) H(1) 3.560 4_444
N(3) H(2) 2.067 4_444
N(3) H(3) 2.865 .
N(3) H(4) 3.291 3_756
N(3) H(8) 3.302 2_645
N(3) H(9) 2.895 2_645
N(3) H(13) 3.459 3_656
N(4) H(1) 2.428 .
N(4) H(3) 1.938 .
N(4) H(3) 3.532 3_756
N(4) H(4) 2.589 .
N(4) H(11) 3.600 4_545
N(4) H(15) 2.740 2_646
N(5) H(5) 2.611 .
N(5) H(6) 2.599 .
N(5) H(11) 3.376 3_656
N(5) H(12) 1.971 .
N(5) H(12) 3.283 3_666
N(5) H(13) 1.984 .
N(5) H(14) 1.983 .
N(5) H(15) 1.977 .
N(5) H(16) 1.973 .
N(5) H(16) 3.458 3_666
N(5) H(17) 1.973 .
C(1) H(1) 3.234 .
C(1) H(1) 3.162 2_746
C(1) H(2) 2.507 .
C(1) H(9) 3.376 4_545
C(1) H(11) 3.429 4_545
C(2) H(1) 1.989 .
C(2) H(2) 1.998 .
C(2) H(3) 3.372 3_756
C(2) H(9) 3.514 4_545
C(2) H(11) 3.044 4_545
C(2) H(15) 3.554 2_646
C(3) H(1) 2.577 .
C(3) H(2) 3.234 .
C(3) H(3) 2.483 .
C(3) H(3) 3.420 3_756
C(3) H(9) 3.528 4_545
C(3) H(11) 3.169 4_545
C(3) H(15) 3.409 2_646
C(4) H(2) 3.137 4_444
C(4) H(3) 2.424 .
C(4) H(4) 3.397 3_756
C(4) H(9) 3.450 4_545
C(5) H(4) 2.653 .
C(5) H(14) 3.046 3_656
C(5) H(15) 3.385 2_646
C(6) H(3) 2.076 .
C(6) H(4) 2.026 .
C(6) H(5) 3.280 .
C(6) H(6) 3.290 .
C(6) H(7) 3.404 3_656
C(6) H(14) 3.416 3_656
C(7) H(3) 3.325 .
C(7) H(5) 2.026 .
C(7) H(7) 3.220 3_656
C(7) H(8) 3.471 4_555
C(7) H(15) 3.370 2_646
C(7) H(16) 3.351 2_646
C(7) H(17) 3.298 2_646
C(8) H(4) 2.008 .
C(8) H(6) 3.272 .
C(8) H(7) 3.108 3_656
C(8) H(8) 3.178 4_555
C(8) H(15) 3.139 .
C(8) H(17) 2.493 .
C(9) H(4) 3.267 .
C(9) H(5) 2.058 .
C(9) H(6) 2.040 .
C(9) H(7) 3.174 3_656
C(9) H(11) 3.598 3_656
C(9) H(12) 2.870 .
C(9) H(13) 3.183 .
C(9) H(14) 2.543 .
C(9) H(15) 2.881 .
C(9) H(16) 3.177 .
C(9) H(17) 2.539 .
C(10) H(5) 3.268 .
C(10) H(7) 2.782 .
C(10) H(7) 3.323 3_656
C(10) H(8) 2.764 .
C(10) H(12) 3.083 .
C(10) H(14) 2.538 .
C(11) H(3) 2.648 .
C(11) H(4) 3.248 .
C(11) H(6) 2.030 .
C(11) H(6) 3.385 3_656
C(11) H(7) 2.688 .
C(11) H(7) 3.457 3_656
C(11) H(8) 2.612 .
C(11) H(14) 3.441 3_656
C(12) H(2) 3.559 3_756
C(12) H(5) 3.061 4_454
C(12) H(6) 2.506 .
C(12) H(9) 2.019 .
C(12) H(10) 2.021 .
C(12) H(11) 2.000 .
C(12) H(17) 3.323 4_454
C(13) H(2) 3.509 3_756
C(13) H(7) 2.025 .
C(13) H(8) 2.015 .
C(13) H(12) 3.544 2_545
C(13) H(15) 3.492 3_656
C(14) H(3) 3.467 3_656
C(14) H(6) 2.515 .
C(14) H(10) 3.111 2_555
C(14) H(15) 2.828 .
C(14) H(16) 2.560 .
C(14) H(16) 3.352 3_666
C(14) H(17) 3.239 .
C(14) H(17) 3.577 3_666
C(15) H(1) 3.295 2_656
C(15) H(4) 3.014 2_656
C(15) H(5) 2.508 .
C(15) H(11) 3.448 3_656
C(15) H(12) 2.942 .
C(15) H(12) 2.912 3_666
C(15) H(13) 2.498 .
C(15) H(14) 3.187 .
H(1) N(1) 2.406 2_756
H(1) N(3) 3.560 4_545
H(1) N(4) 2.428 .
H(1) C(1) 3.234 .
H(1) C(1) 3.162 2_756
H(1) C(2) 1.989 .
H(1) C(3) 2.577 .
H(1) C(15) 3.295 2_646
H(1) H(2) 1.645 .
H(1) H(3) 3.378 3_756
H(1) H(4) 3.264 .
H(1) H(13) 2.999 2_646
H(1) H(15) 2.732 2_646
H(1) H(16) 3.033 2_646
H(2) O(1) 3.438 3_756
H(2) N(1) 3.300 .
H(2) N(1) 3.180 2_756
H(2) N(3) 2.067 4_545
H(2) C(1) 2.507 .
H(2) C(2) 1.998 .
H(2) C(3) 3.234 .
H(2) C(4) 3.137 4_545
H(2) C(12) 3.559 3_756
H(2) C(13) 3.509 3_756
H(2) H(1) 1.645 .
H(2) H(8) 3.205 3_756
H(2) H(9) 2.808 3_756
H(2) H(13) 3.155 2_646
H(3) O(1) 2.399 .
H(3) N(2) 3.405 3_756
H(3) N(3) 2.865 .
H(3) N(4) 1.938 .
H(3) N(4) 3.532 3_756
H(3) C(2) 3.372 3_756
H(3) C(3) 2.483 .
H(3) C(3) 3.420 3_756
H(3) C(4) 2.424 .
H(3) C(6) 2.076 .
H(3) C(7) 3.325 .
H(3) C(11) 2.648 .
H(3) C(14) 3.467 3_656
H(3) H(1) 3.378 3_756
H(3) H(4) 3.586 .
H(3) H(13) 3.337 3_656
H(3) H(14) 2.750 3_656
H(4) N(3) 3.291 3_756
H(4) N(4) 2.589 .
H(4) C(4) 3.397 3_756
H(4) C(5) 2.653 .
H(4) C(6) 2.026 .
H(4) C(8) 2.008 .
H(4) C(9) 3.267 .
H(4) C(11) 3.248 .
H(4) C(15) 3.014 2_646
H(4) H(1) 3.264 .
H(4) H(3) 3.586 .
H(4) H(5) 2.307 .
H(4) H(8) 3.079 4_555
H(4) H(15) 2.859 2_646
H(4) H(16) 2.668 2_646
H(4) H(17) 3.013 2_646
H(5) N(5) 2.611 .
H(5) C(6) 3.280 .
H(5) C(7) 2.026 .
H(5) C(9) 2.058 .
H(5) C(10) 3.268 .
H(5) C(12) 3.061 4_555
H(5) C(15) 2.508 .
H(5) H(4) 2.307 .
H(5) H(6) 3.188 4_555
H(5) H(7) 3.531 3_656
H(5) H(7) 2.823 4_555
H(5) H(8) 2.517 4_555
H(5) H(10) 3.542 3_656
H(5) H(10) 3.563 4_555
H(5) H(15) 2.718 .
H(5) H(16) 3.378 .
H(5) H(17) 1.952 .
H(6) O(1) 2.616 .
H(6) O(1) 3.517 3_656
H(6) N(5) 2.599 .
H(6) C(6) 3.290 .
H(6) C(8) 3.272 .
H(6) C(9) 2.040 .
H(6) C(11) 2.030 .
H(6) C(11) 3.385 3_656
H(6) C(12) 2.506 .
H(6) C(14) 2.515 .
H(6) H(5) 3.188 4_454
H(6) H(7) 2.265 .
H(6) H(8) 2.369 .
H(6) H(12) 2.626 .
H(6) H(13) 3.418 .
H(6) H(14) 2.044 .
H(7) O(1) 1.984 .
H(7) C(6) 3.404 3_656
H(7) C(7) 3.220 3_656
H(7) C(8) 3.108 3_656
H(7) C(9) 3.174 3_656
H(7) C(10) 2.782 .
H(7) C(10) 3.323 3_656
H(7) C(11) 2.688 .
H(7) C(11) 3.457 3_656
H(7) C(13) 2.025 .
H(7) H(5) 3.531 3_656
H(7) H(5) 2.823 4_454
H(7) H(6) 2.265 .
H(7) H(8) 1.551 .
H(7) H(9) 2.751 .
H(7) H(10) 2.194 .
H(7) H(11) 2.466 .
H(7) H(17) 2.708 4_454
H(8) O(1) 1.974 .
H(8) N(3) 3.302 2_655
H(8) C(7) 3.471 4_454
H(8) C(8) 3.178 4_454
H(8) C(10) 2.764 .
H(8) C(11) 2.612 .
H(8) C(13) 2.015 .
H(8) H(2) 3.205 3_756
H(8) H(4) 3.079 4_454
H(8) H(5) 2.517 4_454
H(8) H(6) 2.369 .
H(8) H(7) 1.551 .
H(8) H(9) 2.179 .
H(8) H(10) 2.483 .
H(8) H(11) 2.726 .
H(8) H(17) 3.328 4_454
H(9) O(1) 2.764 .
H(9) N(2) 3.463 3_756
H(9) N(3) 2.895 2_655
H(9) C(1) 3.376 4_444
H(9) C(2) 3.514 4_444
H(9) C(3) 3.528 4_444
H(9) C(4) 3.450 4_444
H(9) C(12) 2.019 .
H(9) H(2) 2.808 3_756
H(9) H(7) 2.751 .
H(9) H(8) 2.179 .
H(9) H(10) 1.551 .
H(9) H(11) 1.551 .
H(10) O(1) 3.135 .
H(10) C(12) 2.021 .
H(10) C(14) 3.111 2_545
H(10) H(5) 3.542 3_656
H(10) H(5) 3.563 4_454
H(10) H(7) 2.194 .
H(10) H(8) 2.483 .
H(10) H(9) 1.551 .
H(10) H(11) 1.551 .
H(10) H(12) 2.598 2_545
H(10) H(13) 3.091 2_545
H(10) H(14) 3.152 2_545
H(10) H(15) 3.438 3_656
H(10) H(17) 3.058 4_454
H(11) O(1) 2.335 .
H(11) N(2) 3.436 4_444
H(11) N(4) 3.600 4_444
H(11) N(5) 3.376 3_656
H(11) C(1) 3.429 4_444
H(11) C(2) 3.044 4_444
H(11) C(3) 3.169 4_444
H(11) C(9) 3.598 3_656
H(11) C(12) 2.000 .
H(11) C(15) 3.448 3_656
H(11) H(7) 2.466 .
H(11) H(8) 2.726 .
H(11) H(9) 1.551 .
H(11) H(10) 1.551 .
H(11) H(15) 2.733 3_656
H(12) N(5) 1.971 .
H(12) N(5) 3.283 3_666
H(12) C(9) 2.870 .
H(12) C(10) 3.083 .
H(12) C(13) 3.544 2_555
H(12) C(15) 2.942 .
H(12) C(15) 2.912 3_666
H(12) H(6) 2.626 .
H(12) H(10) 2.598 2_555
H(12) H(13) 1.551 .
H(12) H(14) 1.551 .
H(12) H(15) 3.496 .
H(12) H(16) 2.824 .
H(12) H(16) 2.546 3_666
H(12) H(17) 2.640 3_666
H(13) N(1) 3.145 1_465
H(13) N(2) 3.234 2_656
H(13) N(3) 3.459 3_656
H(13) N(5) 1.984 .
H(13) C(9) 3.183 .
H(13) C(15) 2.498 .
H(13) H(1) 2.999 2_656
H(13) H(2) 3.155 2_656
H(13) H(3) 3.337 3_656
H(13) H(6) 3.418 .
H(13) H(10) 3.091 2_555
H(13) H(12) 1.551 .
H(13) H(14) 1.551 .
H(13) H(15) 2.645 .
H(13) H(16) 2.397 .
H(13) H(17) 3.403 .
H(14) O(1) 3.061 3_656
H(14) N(5) 1.983 .
H(14) C(5) 3.046 3_656
H(14) C(6) 3.416 3_656
H(14) C(9) 2.543 .
H(14) C(10) 2.538 .
H(14) C(11) 3.441 3_656
H(14) C(15) 3.187 .
H(14) H(3) 2.750 3_656
H(14) H(6) 2.044 .
H(14) H(10) 3.152 2_555
H(14) H(12) 1.551 .
H(14) H(13) 1.551 .
H(14) H(15) 3.401 .
H(14) H(16) 3.431 .
H(15) N(2) 3.225 2_656
H(15) N(4) 2.740 2_656
H(15) N(5) 1.977 .
H(15) C(2) 3.554 2_656
H(15) C(3) 3.409 2_656
H(15) C(5) 3.385 2_656
H(15) C(7) 3.370 2_656
H(15) C(8) 3.139 .
H(15) C(9) 2.881 .
H(15) C(13) 3.492 3_656
H(15) C(14) 2.828 .
H(15) H(1) 2.732 2_656
H(15) H(4) 2.859 2_656
H(15) H(5) 2.718 .
H(15) H(10) 3.438 3_656
H(15) H(11) 2.733 3_656
H(15) H(12) 3.496 .
H(15) H(13) 2.645 .
H(15) H(14) 3.401 .
H(15) H(16) 1.551 .
H(15) H(17) 1.551 .
H(16) N(1) 3.000 1_465
H(16) N(5) 1.973 .
H(16) N(5) 3.458 3_666
H(16) C(7) 3.351 2_656
H(16) C(9) 3.177 .
H(16) C(14) 2.560 .
H(16) C(14) 3.352 3_666
H(16) H(1) 3.033 2_656
H(16) H(4) 2.668 2_656
H(16) H(5) 3.378 .
H(16) H(12) 2.824 .
H(16) H(12) 2.546 3_666
H(16) H(13) 2.397 .
H(16) H(14) 3.431 .
H(16) H(15) 1.551 .
H(16) H(17) 1.551 .
H(17) N(5) 1.973 .
H(17) C(7) 3.298 2_656
H(17) C(8) 2.493 .
H(17) C(9) 2.539 .
H(17) C(12) 3.323 4_555
H(17) C(14) 3.239 .
H(17) C(14) 3.577 3_666
H(17) H(4) 3.013 2_656
H(17) H(5) 1.952 .
H(17) H(7) 2.708 4_555
H(17) H(8) 3.328 4_555
H(17) H(10) 3.058 4_555
H(17) H(12) 2.640 3_666
H(17) H(13) 3.403 .
H(17) H(15) 1.551 .
H(17) H(16) 1.551 .

loop_
_geom_torsion_atom_site_label_1
_geom_torsion_atom_site_label_2
_geom_torsion_atom_site_label_3
_geom_torsion_atom_site_label_4
_geom_torsion
C(11) O(1) C(12) C(13) 173.9(2)
C(12) O(1) C(11) C(6) -170.1(2)
C(12) O(1) C(11) C(10) 10.4(3)
C(3) N(4) C(5) C(6) 178.5(2)
C(5) N(4) C(3) C(2) -179.9(2)
C(5) N(4) C(3) C(4) -0.8(4)
C(14) N(5) C(9) C(8) -167.9(2)
C(14) N(5) C(9) C(10) 11.3(4)
C(15) N(5) C(9) C(8) 2.8(4)
C(15) N(5) C(9) C(10) -178.0(2)
N(1) C(1) C(2) N(2) 51(6)
N(1) C(1) C(2) C(3) -129(6)
N(2) C(2) C(3) N(4) -3.4(4)
N(2) C(2) C(3) C(4) 177.5(2)
C(1) C(2) C(3) N(4) 176.9(2)
C(1) C(2) C(3) C(4) -2.2(4)
N(4) C(3) C(4) N(3) 2(4)
C(2) C(3) C(4) N(3) -179(3)
N(4) C(5) C(6) C(7) 3.9(4)
N(4) C(5) C(6) C(11) -177.3(2)
C(5) C(6) C(7) C(8) -179.9(2)
C(5) C(6) C(11) O(1) -1.0(3)
C(5) C(6) C(11) C(10) 178.5(2)
C(7) C(6) C(11) O(1) 177.9(2)
C(7) C(6) C(11) C(10) -2.6(4)
C(11) C(6) C(7) C(8) 1.3(4)
C(6) C(7) C(8) C(9) -0.3(4)
C(7) C(8) C(9) N(5) 179.8(2)
C(7) C(8) C(9) C(10) 0.5(4)
N(5) C(9) C(10) C(11) 178.9(2)
C(8) C(9) C(10) C(11) -1.9(4)
C(9) C(10) C(11) O(1) -177.5(2)
C(9) C(10) C(11) C(6) 3.0(4)
